data_4100387
loop_
_publ_author_name
' Michael S. Sherburn '
'Alan D. Payne '
' Anthony C. Willis '

_publ_section_title
;
Practical Synthesis and Diels-Alder Chemistry of [4]Dendralene
;
_journal_name_full 'Journal of the American Chemical Society'
_journal_year 2005
_chemical_formula_moiety 'C18 H20 N2 O4, C H2 Cl2'
_chemical_formula_sum 'C19 H22 Cl2 N2 O4'
_chemical_formula_weight 413.30
_space_group_IT_number 14
_symmetry_cell_setting monoclinic
_symmetry_space_group_name_Hall '-P 2ybc'
_symmetry_space_group_name_H-M 'P 1 21/c 1'
_cell_angle_alpha 90
_cell_angle_beta 101.4639(10)
_cell_angle_gamma 90
_cell_formula_units_Z 4
_cell_length_a 9.0626(2)
_cell_length_b 22.3248(4)
_cell_length_c 9.96730(10)
_cell_measurement_temperature 200
_cell_volume 1976.36(6)
_diffrn_ambient_temperature 200
_exptl_crystal_density_diffrn 1.389
_cod_depositor_comments
;
The following automatic conversions were performed:
'_symmetry_cell_setting' value 'Monoclinic' changed to 'monoclinic'
according to '/home/saulius/struct/CIF-dictionaries/cif_core.dic'
dictionary named 'cif_core.dic' version 2.4.1 from 2010-06-29.

Automatic conversion script
Id: cif_fix_enum 1527 2010-12-29 10:47:43Z saulius 
;
_cod_original_sg_symbol_H-M 'P 21/c'
_cod_database_code 4100387

loop_
_symmetry_equiv_pos_as_xyz
x,y,z
-x,-y,-z
-x,y+1/2,-z+1/2
x,-y+1/2,z+1/2

loop_
_atom_site_label
_atom_site_type_symbol
_atom_site_fract_x
_atom_site_fract_y
_atom_site_fract_z
_atom_site_U_iso_or_equiv
_atom_site_occupancy
_atom_site_adp_type
_atom_site_refinement_flags_posn
_atom_site_refinement_flags_adp
_atom_site_refinement_flags_occupancy
_atom_site_disorder_assembly
_atom_site_disorder_group
_atom_site_attached_hydrogens
C1 C 0.2060(2) 0.13888(10) 0.4554(2) 0.0365 1.0000 Uani . . . . . .
N2 N 0.16235(19) 0.07993(8) 0.43773(17) 0.0354 1.0000 Uani . . . . . .
C3 C 0.2760(2) 0.04036(9) 0.4938(2) 0.0336 1.0000 Uani . . . . . .
C4 C 0.4114(2) 0.07557(9) 0.56359(19) 0.0311 1.0000 Uani . . . . . .
C5 C 0.4579(2) 0.05813(10) 0.71528(19) 0.0332 1.0000 Uani . . . . . .
C6 C 0.3382(2) 0.07650(9) 0.79315(18) 0.0283 1.0000 Uani . . . . . .
C7 C 0.2742(2) 0.04129(9) 0.87558(19) 0.0304 1.0000 Uani . . . . . .
C8 C 0.1523(2) 0.06979(10) 0.9385(2) 0.0378 1.0000 Uani . . . . . .
C9 C 0.2058(2) 0.13063(10) 1.0014(2) 0.0368 1.0000 Uani . . . . . .
C10 C 0.3309(3) 0.12227(10) 1.1254(2) 0.0384 1.0000 Uani . . . . . .
N11 N 0.4488(2) 0.15980(8) 1.11289(17) 0.0369 1.0000 Uani . . . . . .
C12 C 0.4264(2) 0.18914(9) 0.9885(2) 0.0351 1.0000 Uani . . . . . .
C13 C 0.2737(2) 0.17190(9) 0.9054(2) 0.0336 1.0000 Uani . . . . . .
C14 C 0.2803(2) 0.14024(9) 0.76832(18) 0.0298 1.0000 Uani . . . . . .
C15 C 0.3643(3) 0.17556(9) 0.6757(2) 0.0345 1.0000 Uani . . . . . .
C16 C 0.3630(2) 0.14152(9) 0.54162(19) 0.0320 1.0000 Uani . . . . . .
O17 O 0.1280(2) 0.18104(8) 0.40968(17) 0.0547 1.0000 Uani . . . . . .
C18 C 0.0215(3) 0.06105(13) 0.3502(2) 0.0518 1.0000 Uani . . . . . .
O19 O 0.26369(19) -0.01344(7) 0.48663(18) 0.0507 1.0000 Uani . . . . . .
C20 C 0.3158(2) -0.02133(9) 0.9053(2) 0.0361 1.0000 Uani . . . . . .
C21 C 0.2585(3) -0.05812(11) 0.9860(2) 0.0468 1.0000 Uani . . . . . .
O22 O 0.3330(2) 0.08874(8) 1.22080(16) 0.0554 1.0000 Uani . . . . . .
C23 C 0.5822(3) 0.16814(11) 1.2207(2) 0.0486 1.0000 Uani . . . . . .
O24 O 0.51647(19) 0.22365(7) 0.95682(16) 0.0493 1.0000 Uani . . . . . .
C25 C -0.1535(8) 0.2183(2) 0.5324(5) 0.0496 0.806(7) Uani . U P . . .
C26 C -0.159(3) 0.2060(10) 0.5708(18) 0.0539 0.194(7) Uani D U P . . .
Cl1 Cl -0.04530(7) 0.26006(3) 0.66719(7) 0.0589 1.0000 Uani D . . . . .
Cl2 Cl -0.19507(16) 0.14674(6) 0.5858(3) 0.0793 0.806(7) Uani . U P . . .
Cl3 Cl -0.1973(8) 0.1484(4) 0.6745(19) 0.1096 0.194(7) Uani D U P . . .
H41 H 0.4972(2) 0.06738(9) 0.51673(19) 0.0378 1.0000 Uiso R . . . . .
H51 H 0.5546(2) 0.07865(10) 0.75581(19) 0.0398 1.0000 Uiso R . . . . .
H52 H 0.4723(2) 0.01375(10) 0.72256(19) 0.0398 1.0000 Uiso R . . . . .
H81 H 0.1284(2) 0.04288(10) 1.0115(2) 0.0462 1.0000 Uiso R . . . . .
H82 H 0.0599(2) 0.07567(10) 0.8660(2) 0.0462 1.0000 Uiso R . . . . .
H91 H 0.1194(2) 0.15166(10) 1.0296(2) 0.0455 1.0000 Uiso R . . . . .
H131 H 0.2119(2) 0.20911(9) 0.8847(2) 0.0404 1.0000 Uiso R . . . . .
H141 H 0.1743(2) 0.13834(9) 0.71566(18) 0.0356 1.0000 Uiso R . . . . .
H151 H 0.4709(3) 0.18173(9) 0.7241(2) 0.0416 1.0000 Uiso R . . . . .
H152 H 0.3144(3) 0.21533(9) 0.6543(2) 0.0416 1.0000 Uiso R . . . . .
H161 H 0.4308(2) 0.16240(9) 0.48885(19) 0.0387 1.0000 Uiso R . . . . .
H181 H 0.0132(3) 0.01641(13) 0.3528(2) 0.0605 0.7000 Uiso R . . . . .
H182 H -0.0651(3) 0.07946(13) 0.3837(2) 0.0605 0.7000 Uiso R . . . . .
H183 H 0.0196(3) 0.07434(13) 0.2541(2) 0.0605 0.7000 Uiso R . . . . .
H184 H -0.0434(3) 0.09691(13) 0.3218(2) 0.0605 0.3000 Uiso R . . . . .
H185 H -0.0323(3) 0.03271(13) 0.4017(2) 0.0605 0.3000 Uiso R . . . . .
H186 H 0.0434(3) 0.04058(13) 0.2671(2) 0.0605 0.3000 Uiso R . . . . .
H201 H 0.3958(2) -0.03815(9) 0.8600(2) 0.0429 1.0000 Uiso R . . . . .
H211 H 0.1782(3) -0.04366(11) 1.0339(2) 0.0558 1.0000 Uiso R . . . . .
H212 H 0.2956(3) -0.10032(11) 0.9990(2) 0.0558 1.0000 Uiso R . . . . .
H231 H 0.6521(3) 0.19716(11) 1.1889(2) 0.0565 0.7000 Uiso R . . . . .
H232 H 0.5515(3) 0.18414(11) 1.3047(2) 0.0565 0.7000 Uiso R . . . . .
H233 H 0.6345(3) 0.12884(11) 1.2421(2) 0.0565 0.7000 Uiso R . . . . .
H234 H 0.5740(3) 0.14247(11) 1.3011(2) 0.0565 0.3000 Uiso R . . . . .
H235 H 0.5900(3) 0.21114(11) 1.2493(2) 0.0565 0.3000 Uiso R . . . . .
H236 H 0.6741(3) 0.15653(11) 1.1853(2) 0.0565 0.3000 Uiso R . . . . .
H251 H -0.2498(8) 0.2400(2) 0.4971(5) 0.0570 0.8071 Uiso R . . . . .
H252 H -0.0954(8) 0.2142(2) 0.4574(5) 0.0570 0.8071 Uiso R . . . . .
H261 H -0.256(3) 0.2251(10) 0.5255(18) 0.0632 0.1929 Uiso R . . . . .
H262 H -0.106(3) 0.1895(10) 0.4995(18) 0.0632 0.1929 Uiso R . . . . .

loop_
_atom_site_aniso_label
_atom_site_aniso_U_11
_atom_site_aniso_U_22
_atom_site_aniso_U_33
_atom_site_aniso_U_23
_atom_site_aniso_U_13
_atom_site_aniso_U_12
C1 0.0395(12) 0.0428(12) 0.0276(10) 0.0051(9) 0.0075(9) 0.0020(10)
N2 0.0322(9) 0.0452(11) 0.0281(8) -0.0009(7) 0.0044(7) -0.0034(8)
C3 0.0356(11) 0.0373(11) 0.0305(10) -0.0034(9) 0.0128(8) -0.0019(9)
C4 0.0301(10) 0.0357(11) 0.0289(10) -0.0016(8) 0.0093(8) 0.0000(8)
C5 0.0326(11) 0.0361(11) 0.0309(10) 0.0030(9) 0.0065(8) 0.0054(9)
C6 0.0270(9) 0.0313(10) 0.0251(9) -0.0034(8) 0.0019(7) 0.0003(8)
C7 0.0296(10) 0.0349(11) 0.0256(9) -0.0011(8) 0.0026(8) -0.0023(8)
C8 0.0334(11) 0.0435(12) 0.0386(11) 0.0023(9) 0.0124(9) -0.0021(10)
C9 0.0347(11) 0.0420(12) 0.0368(11) -0.0032(9) 0.0149(9) 0.0067(9)
C10 0.0497(13) 0.0412(12) 0.0275(10) -0.0065(9) 0.0154(9) 0.0050(10)
N11 0.0444(10) 0.0394(10) 0.0256(8) -0.0063(7) 0.0038(7) 0.0004(8)
C12 0.0450(12) 0.0300(11) 0.0315(10) -0.0063(8) 0.0105(9) 0.0023(9)
C13 0.0357(11) 0.0323(11) 0.0333(10) -0.0009(8) 0.0077(9) 0.0072(9)
C14 0.0309(10) 0.0315(10) 0.0264(9) 0.0001(8) 0.0047(8) 0.0010(8)
C15 0.0404(11) 0.0309(10) 0.0325(10) 0.0004(8) 0.0079(9) -0.0015(9)
C16 0.0357(11) 0.0329(11) 0.0282(10) 0.0039(8) 0.0082(8) -0.0028(9)
O17 0.0551(10) 0.0511(10) 0.0524(10) 0.0147(8) -0.0024(8) 0.0122(8)
C18 0.0393(13) 0.0661(16) 0.0459(13) -0.0069(12) -0.0016(10) -0.0088(12)
O19 0.0523(10) 0.0361(9) 0.0652(11) -0.0091(8) 0.0154(8) -0.0061(7)
C20 0.0411(11) 0.0332(11) 0.0331(10) -0.0011(9) 0.0050(9) -0.0002(9)
C21 0.0500(14) 0.0440(13) 0.0456(13) 0.0110(11) 0.0078(11) 0.0003(11)
O22 0.0727(12) 0.0652(11) 0.0307(8) 0.0051(8) 0.0162(8) -0.0041(9)
C23 0.0563(15) 0.0512(14) 0.0340(11) -0.0086(10) -0.0012(10) 0.0004(12)
O24 0.0576(10) 0.0487(9) 0.0399(9) -0.0011(7) 0.0053(7) -0.0184(8)
C25 0.0458(19) 0.050(2) 0.047(2) -0.0095(19) -0.006(2) 0.0011(18)
C26 0.046(7) 0.062(9) 0.050(9) -0.013(7) 0.003(8) 0.013(7)
Cl1 0.0507(4) 0.0589(4) 0.0632(4) -0.0149(3) 0.0023(3) -0.0096(3)
Cl2 0.0688(7) 0.0557(6) 0.1068(15) -0.0074(7) 0.0015(8) -0.0170(5)
Cl3 0.085(3) 0.086(4) 0.152(8) 0.016(5) 0.009(5) -0.026(3)

loop_
_geom_bond_atom_site_label_1
_geom_bond_site_symmetry_1
_geom_bond_atom_site_label_2
_geom_bond_site_symmetry_2
_geom_bond_distance
_geom_bond_publ_flag
C1 . N2 . 1.375(3) yes
C1 . C16 . 1.510(3) yes
C1 . O17 . 1.210(3) yes
N2 . C3 . 1.387(3) yes
N2 . C18 . 1.458(3) yes
C3 . C4 . 1.506(3) yes
C3 . O19 . 1.207(2) yes
C4 . C5 . 1.537(3) yes
C4 . C16 . 1.539(3) yes
C4 . H41 . 1.000 no
C5 . C6 . 1.510(3) yes
C5 . H51 . 1.000 no
C5 . H52 . 1.000 no
C6 . C7 . 1.348(3) yes
C6 . C14 . 1.520(3) yes
C7 . C8 . 1.515(3) yes
C7 . C20 . 1.463(3) yes
C8 . C9 . 1.534(3) yes
C8 . H81 . 1.000 no
C8 . H82 . 1.000 no
C9 . C10 . 1.514(3) yes
C9 . C13 . 1.542(3) yes
C9 . H91 . 1.000 no
C10 . N11 . 1.383(3) yes
C10 . O22 . 1.207(3) yes
N11 . C12 . 1.381(3) yes
N11 . C23 . 1.461(3) yes
C12 . C13 . 1.515(3) yes
C12 . O24 . 1.209(3) yes
C13 . C14 . 1.550(3) yes
C13 . H131 . 1.000 no
C14 . C15 . 1.527(3) yes
C14 . H141 . 1.000 no
C15 . C16 . 1.535(3) yes
C15 . H151 . 1.000 no
C15 . H152 . 1.000 no
C16 . H161 . 1.000 no
C18 . H181 . 1.000 no
C18 . H182 . 1.000 no
C18 . H183 . 1.000 no
C18 . H184 . 1.000 no
C18 . H185 . 1.000 no
C18 . H186 . 1.000 no
C20 . C21 . 1.326(3) yes
C20 . H201 . 1.000 no
C21 . H211 . 1.000 no
C21 . H212 . 1.000 no
C23 . H231 . 1.000 no
C23 . H232 . 1.000 no
C23 . H233 . 1.000 no
C23 . H234 . 1.000 no
C23 . H235 . 1.000 no
C23 . H236 . 1.000 no
C25 . Cl1 . 1.764(4) yes
C25 . Cl2 . 1.748(5) yes
C25 . H251 . 1.000 no
C25 . H252 . 1.000 no
C26 . Cl1 . 1.745(16) yes
C26 . Cl3 . 1.728(15) yes
C26 . H261 . 1.000 no
C26 . H262 . 1.000 no
